data_2104583
loop_
_publ_author_name
'Marsh, Richard E.'

_publ_section_title
;
 Space groups <i>P</i>1 and <i>Cc</i>: how are they doing?
;
_journal_coeditor_code BK5088
_journal_issue 6
_journal_name_full 'Acta Crystallographica Section B'
_journal_page_first 782
_journal_page_last 783
_journal_paper_doi 10.1107/S0108768109046448
_journal_volume 65
_journal_year 2009
_chemical_formula_moiety 'C62 H40 Cl6 Dy2 N4 O12'
_chemical_formula_sum 'C62 H40 Cl6 Dy2 N4 O12'
_chemical_formula_weight 1570.68
_chemical_name_systematic
;
bis(mu(2)-2-Chlorobenzoato-O,O,O')-bis(mu(2)-2-chlorobenzoato-O,O')-
bis(2-chlorobenzoato-O,O')-bis(2,2'-bipyridyl)di-dysprosium(iii)
;
_space_group_IT_number 2
_symmetry_cell_setting triclinic
_symmetry_space_group_name_Hall '-P 1'
_symmetry_space_group_name_H-M 'P -1'
_cell_angle_alpha 63.873(3)
_cell_angle_beta 68.769(3)
_cell_angle_gamma 80.727(3)
_cell_formula_units_Z 1
_cell_length_a 11.3325(6)
_cell_length_b 12.3150(7)
_cell_length_c 12.8010(7)
_cell_measurement_reflns_used 7560
_cell_measurement_temperature 273(2)
_cell_measurement_theta_max 28.31
_cell_measurement_theta_min 2.32
_cell_volume 1495.09(15)
_diffrn_ambient_temperature 273(2)
_diffrn_measurement_device_type 'CCD area detector'
_diffrn_radiation_monochromator graphite
_diffrn_radiation_source 'fine-focus sealed tube'
_diffrn_radiation_type MoK\a
_diffrn_radiation_wavelength 0.71073
_exptl_crystal_colour colourless
_exptl_crystal_density_diffrn 1.745
_exptl_crystal_density_method 'not measured'
_exptl_crystal_description block
_exptl_crystal_F_000 770.0
_exptl_crystal_size_max 0.40
_exptl_crystal_size_mid 0.25
_exptl_crystal_size_min 0.10
_cod_data_source_file bk5088.cif
_cod_data_source_block TILROW
_cod_depositor_comments
;
The following automatic conversions were performed:
'_symmetry_cell_setting' value 'Triclinic' changed to 'triclinic'
according to '/home/saulius/struct/CIF-dictionaries/cif_core.dic'
dictionary named 'cif_core.dic' version 2.4.1 from 2010-06-29.

Automatic conversion script
Id: cif_fix_enum 1527 2010-12-29 10:47:43Z saulius 

The following automatic conversions were performed:

'_symmetry_cell_setting' value 'Triclinic' changed to 'triclinic'
according to /home/saulius/struct/CIF-dictionaries/cif_core.dic
dictionary named 'cif_core.dic' version 2.4.1 from 2010-06-29.

Automatic conversion script
Id: cif_fix_values 1715 2011-07-08 13:25:40Z adriana 
;
_cod_original_cell_volume 1495.09(14)
_cod_original_sg_symbol_H-M P-1
_cod_database_code 2104583

loop_
_symmetry_equiv_pos_as_xyz
'x, y, z'
'-x, -y, -z'

loop_
_atom_site_label
_atom_site_type_symbol
_atom_site_fract_x
_atom_site_fract_y
_atom_site_fract_z
_atom_site_occupancy
Dy1 Dy 0.41762 0.55412 0.37155 1
N1 N 0.4477 0.5967 0.1488 1
C1 C 0.5456 0.6648 0.0577 1
H1 H 0.6056 0.6866 0.0786 1
C2 C 0.5620 0.7040 -0.0652 1
H2 H 0.6308 0.7512 -0.1255 1
C3 C 0.4734 0.6718 -0.0963 1
H3 H 0.4826 0.6950 -0.1782 1
C4 C 0.3710 0.6040 -0.0044 1
H4 H 0.3096 0.5824 -0.0240 1
C5 C 0.3604 0.5671 0.1178 1
C6 C 0.2514 0.4959 0.2206 1
C7 C 0.1612 0.4453 0.2032 1
H5 H 0.1722 0.4505 0.1256 1
C8 C 0.0570 0.3882 0.3016 1
H6 H -0.0040 0.3552 0.2912 1
C9 C 0.0442 0.3802 0.4144 1
H7 H -0.0266 0.3440 0.4819 1
C10 C 0.1380 0.4266 0.4267 1
H8 H 0.1298 0.4180 0.5048 1
N2 N 0.2403 0.4825 0.3339 1
O1 O 0.4229 0.7696 0.2456 1
O2 O 0.2422 0.6932 0.3874 1
C11 C 0.3072 0.7810 0.2971 1
C12 C 0.2434 0.9019 0.2530 1
C13 C 0.2642 0.9783 0.1303 1
Cl1 Cl 0.3592 0.9361 0.0136 1
C14 C 0.2040 1.0896 0.0952 1
H9 H 0.2177 1.1390 0.0121 1
C15 C 0.1264 1.1252 0.1810 1
H10 H 0.0888 1.2009 0.1574 1
C16 C 0.1000 1.0509 0.3063 1
H11 H 0.0456 1.0778 0.3646 1
C17 C 0.1542 0.9378 0.3449 1
H12 H 0.1336 0.8864 0.4278 1
O3 O 0.4894 0.3595 0.3604 1
O4 O 0.5395 0.3792 0.5010 1
C18 C 0.4645 0.6827 0.5542 1
C19 C 0.4202 0.8114 0.5106 1
C20 C 0.3234 0.8566 0.5852 1
Cl2 Cl 0.2375 0.7584 0.7318 1
C21 C 0.2926 0.9784 0.5434 1
H13 H 0.2274 1.0071 0.5941 1
C22 C 0.3590 1.0558 0.4272 1
H14 H 0.3397 1.1378 0.3996 1
C23 C 0.4550 1.0139 0.3492 1
H15 H 0.4995 1.0674 0.2702 1
C24 C 0.4837 0.8920 0.3902 1
H16 H 0.5456 0.8631 0.3374 1
O5 O 0.6350 0.5986 0.2811 1
O6 O 0.7143 0.5613 0.4308 1
C25 C 0.7174 0.6064 0.3205 1
C26 C 0.8345 0.6806 0.2292 1
C27 C 0.9108 0.6644 0.1266 1
Cl3 Cl 0.8762 0.5574 0.0918 1
C28 C 1.0218 0.7363 0.0462 1
H17 H 1.0759 0.7250 -0.0222 1
C29 C 1.0430 0.8230 0.0773 1
H18 H 1.1130 0.8722 0.0265 1
C30 C 0.9660 0.8413 0.1799 1
H19 H 0.9844 0.9014 0.1967 1
C31 C 0.8652 0.7724 0.2540 1
H20 H 0.8137 0.7838 0.3234 1

loop_
_geom_angle_atom_site_label_1
_geom_angle_atom_site_label_2
_geom_angle_atom_site_label_3
_geom_angle
_geom_angle_site_symmetry_1
_geom_angle_site_symmetry_2
_geom_angle_site_symmetry_3
_geom_angle_publ_flag
O1 Dy1 O2 53.85 . . . yes
O1 Dy1 O3 142.35 . . . yes
O1 Dy1 O4 142.72 . . . yes
O1 Dy1 O5 76.57 . . . yes
O1 Dy1 N1 69.26 . . . yes
O1 Dy1 N2 102.22 . . . yes
O1 Dy1 C11 26.87 . . . yes
O1 Dy1 O4 81.16 . . 2_666 yes
O1 Dy1 O6 130.98 . . 2_666 yes
O2 Dy1 O3 146.05 . . . yes
O2 Dy1 O4 143.14 . . . yes
O2 Dy1 O5 128.04 . . . yes
O2 Dy1 N1 94.24 . . . yes
O2 Dy1 N2 72.59 . . . yes
O2 Dy1 C11 27.03 . . . yes
O2 Dy1 O4 81.78 . . 2_666 yes
O2 Dy1 O6 80.36 . . 2_666 yes
O3 Dy1 O4 51.02 . . . yes
O3 Dy1 O5 83.06 . . . yes
O3 Dy1 N1 76.34 . . . yes
O3 Dy1 N2 74.14 . . . yes
O3 Dy1 C11 154.17 . . . yes
O3 Dy1 O4 124.01 . . 2_666 yes
O3 Dy1 O6 85.36 . . 2_666 yes
O4 Dy1 O5 71.33 . . . yes
O4 Dy1 N1 121.68 . . . yes
O4 Dy1 N2 114.48 . . . yes
O4 Dy1 C11 154.72 . . . yes
O4 Dy1 O4 73.08 . . 2_666 yes
O4 Dy1 O6 67.62 . . 2_666 yes
O5 Dy1 N1 80.19 . . . yes
O5 Dy1 N2 140.00 . . . yes
O5 Dy1 C11 102.69 . . . yes
O4 Dy1 O5 75.72 2_666 . . yes
O5 Dy1 O6 134.93 . . 2_666 yes
N1 Dy1 N2 62.89 . . . yes
N1 Dy1 C11 79.85 . . . yes
O4 Dy1 N1 145.42 2_666 . . yes
O6 Dy1 N1 138.17 2_666 . . yes
N2 Dy1 C11 86.23 . . . yes
O4 Dy1 N2 144.21 2_666 . . yes
O6 Dy1 N2 76.09 2_666 . . yes
O4 Dy1 C11 81.64 2_666 . . yes
O6 Dy1 C11 106.37 2_666 . . yes
O4 Dy1 O6 75.31 2_666 . 2_666 yes
Dy1 O1 C11 92.31 . . . yes
Dy1 O2 C11 92.28 . . . yes
Dy1 O3 C18 97.84 . . 2_666 yes
Dy1 O4 Dy1 106.92 . . 2_666 yes
Dy1 O4 C18 89.79 . . 2_666 yes
Dy1 O4 C18 163.23 2_666 . 2_666 yes
Dy1 O5 C25 133.73 . . . yes
Dy1 O6 C25 140.31 2_666 . . yes
Dy1 N1 C1 119.14 . . . yes
Dy1 N1 C5 122.37 . . . yes
C1 N1 C5 117.89 . . . yes
Dy1 N2 C6 120.96 . . . yes
Dy1 N2 C10 121.04 . . . yes
C6 N2 C10 117.93 . . . yes
N1 C1 C2 123.52 . . . yes
C1 C2 C3 118.29 . . . no
C2 C3 C4 119.16 . . . no
C3 C4 C5 119.61 . . . no
N1 C5 C4 121.51 . . . yes
N1 C5 C6 116.38 . . . yes
C4 C5 C6 122.10 . . . no
N2 C6 C5 116.76 . . . yes
N2 C6 C7 120.52 . . . yes
C5 C6 C7 122.71 . . . no
C6 C7 C8 119.53 . . . no
C7 C8 C9 119.19 . . . no
C8 C9 C10 118.61 . . . no
N2 C10 C9 124.08 . . . yes
Dy1 C11 O1 60.82 . . . yes
Dy1 C11 O2 60.69 . . . yes
Dy1 C11 C12 176.60 . . . yes
O1 C11 O2 121.33 . . . yes
O1 C11 C12 120.13 . . . yes
O2 C11 C12 118.53 . . . yes
C11 C12 C13 124.00 . . . no
C11 C12 C17 117.34 . . . no
C13 C12 C17 118.65 . . . no
Cl1 C13 C12 121.64 . . . yes
Cl1 C13 C14 116.86 . . . yes
C12 C13 C14 121.40 . . . no
C13 C14 C15 119.63 . . . no
C14 C15 C16 121.46 . . . no
C15 C16 C17 120.64 . . . no
C12 C17 C16 118.07 . . . no
O3 C18 C19 119.92 2_666 . . yes
O4 C18 C19 118.77 2_666 . . yes
O3 C18 O4 121.20 2_666 . 2_666 yes
C18 C19 C20 123.56 . . . no
C18 C19 C24 118.21 . . . no
C20 C19 C24 118.15 . . . no
Cl2 C20 C19 119.43 . . . yes
Cl2 C20 C21 119.24 . . . yes
C19 C20 C21 121.31 . . . no
C20 C21 C22 119.38 . . . no
C21 C22 C23 121.04 . . . no
C22 C23 C24 119.46 . . . no
C19 C24 C23 120.59 . . . no
O5 C25 O6 127.33 . . . yes
O5 C25 C26 118.43 . . . yes
O6 C25 C26 114.22 . . . yes
C25 C26 C27 124.22 . . . no
C25 C26 C31 116.73 . . . no
C27 C26 C31 119.05 . . . no
Cl3 C27 C26 120.67 . . . yes
Cl3 C27 C28 118.40 . . . yes
C26 C27 C28 120.92 . . . no
C27 C28 C29 115.73 . . . no
C28 C29 C30 123.97 . . . no
C29 C30 C31 119.22 . . . no
C26 C31 C30 121.08 . . . no

loop_
_geom_bond_atom_site_label_1
_geom_bond_atom_site_label_2
_geom_bond_distance
_geom_bond_site_symmetry_1
_geom_bond_site_symmetry_2
_geom_bond_publ_flag
Dy1 O1 2.4203 . . yes
Dy1 O2 2.4173 . . yes
Dy1 O3 2.4526 . . yes
Dy1 O4 2.6170 . . yes
Dy1 O5 2.3494 . . yes
Dy1 N1 2.5610 . . yes
Dy1 N2 2.5875 . . yes
Dy1 O4 2.3356 . 2_666 yes
Dy1 O6 2.3313 . 2_666 yes
Cl1 C13 1.7319 . . yes
Cl2 C20 1.7290 . . yes
Cl3 C27 1.7025 . . yes
O1 C11 1.2529 . . yes
O2 C11 1.2598 . . yes
O3 C18 1.2506 . 2_666 yes
O4 C18 1.2614 . 2_666 yes
O5 C25 1.2443 . . yes
O6 C25 1.2582 . . yes
N1 C1 1.3400 . . yes
N1 C5 1.3406 . . yes
N2 C6 1.3455 . . yes
N2 C10 1.3299 . . yes
C1 C2 1.3751 . . no
C2 C3 1.3714 . . no
C3 C4 1.3734 . . no
C4 C5 1.3868 . . no
C5 C6 1.4771 . . no
C6 C7 1.4054 . . no
C7 C8 1.3732 . . no
C8 C9 1.3577 . . no
C9 C10 1.3702 . . no
C11 C12 1.5055 . . no
C12 C13 1.3819 . . no
C12 C17 1.4332 . . no
C13 C14 1.3872 . . no
C14 C15 1.3312 . . no
C15 C16 1.3955 . . no
C16 C17 1.3782 . . no
C18 C19 1.4977 . . no
C19 C20 1.3921 . . no
C19 C24 1.3993 . . no
C20 C21 1.3848 . . no
C21 C22 1.3635 . . no
C22 C23 1.3903 . . no
C23 C24 1.3810 . . no
C25 C26 1.5129 . . no
C26 C27 1.3657 . . no
C26 C31 1.4222 . . no
C27 C28 1.4298 . . no
C28 C29 1.3721 . . no
C29 C30 1.3800 . . no
C30 C31 1.3204 . . no
C1 H1 0.9300 . . no
C2 H2 0.9300 . . no
C3 H3 0.9300 . . no
C4 H4 0.9300 . . no
C7 H5 0.9300 . . no
C8 H6 0.9300 . . no
C9 H7 0.9300 . . no
C10 H8 0.9300 . . no
C14 H9 0.9300 . . no
C15 H10 0.9300 . . no
C16 H11 0.9300 . . no
C17 H12 0.9300 . . no
C21 H13 0.9300 . . no
C22 H14 0.9300 . . no
C23 H15 0.9300 . . no
C24 H16 0.9300 . . no
C28 H17 0.9200 . . no
C29 H18 0.9200 . . no
C30 H19 0.9300 . . no
C31 H20 0.9300 . . no
